data_7119525
loop_
_publ_author_name
'Wei, Peifa'
'Wang, Haoze'
'Jie, Kecheng'
'Huang, Feihe'

_publ_section_title
;
 Taco complex-templated highly regio- and stereo-selective
 photodimerization of a coumarin-containing crown ether
;
_journal_coden_ASTM CHCOFS
_journal_issue 10
_journal_name_full
;
 Chemical Communications (Cambridge, United Kingdom)
;
_journal_page_first 1688
_journal_page_last 1691
_journal_paper_doi 10.1039/c6cc10089a
_journal_volume 53
_journal_year 2017
_chemical_formula_moiety '3(F6 P), C50 H54 O16, 1.5(C12 H14 N2), 2(C3 H6 O)'
_chemical_formula_sum 'C74 H87 F18 N3 O18 P3'
_chemical_formula_weight 1741.38
_space_group_crystal_system triclinic
_space_group_IT_number 2
_space_group_name_Hall '-P 1'
_space_group_name_H-M_alt 'P -1'
_symmetry_space_group_name_Hall '-P 1'
_symmetry_space_group_name_H-M 'P -1'
_atom_sites_solution_hydrogens geom
_atom_sites_solution_primary direct
_atom_sites_solution_secondary difmap
_audit_creation_date 2016-05-05
_audit_creation_method
;
Olex2 1.2
(compiled 2014.03.20 svn.r2914 for OlexSys, GUI svn.r4816)
;
_audit_update_record
;
2016-09-27 deposited with the CCDC.
2017-01-19 downloaded from the CCDC.
;
_cell_angle_alpha 82.573(4)
_cell_angle_beta 79.383(5)
_cell_angle_gamma 65.221(5)
_cell_formula_units_Z 2
_cell_length_a 12.9533(7)
_cell_length_b 13.4370(6)
_cell_length_c 26.4914(13)
_cell_measurement_reflns_used 3771
_cell_measurement_temperature 170
_cell_measurement_theta_max 29.1831
_cell_measurement_theta_min 2.9577
_cell_volume 4107.7(4)
_computing_cell_refinement
;
CrysAlisPro, Agilent Technologies,
Version 1.171.35.11 (release 16-05-2011 CrysAlis171 .NET)
(compiled May 16 2011,17:55:39)
;
_computing_data_collection
;
CrysAlisPro, Agilent Technologies,
Version 1.171.35.11 (release 16-05-2011 CrysAlis171 .NET)
(compiled May 16 2011,17:55:39)
;
_computing_data_reduction
;
CrysAlisPro, Agilent Technologies,
Version 1.171.35.11 (release 16-05-2011 CrysAlis171 .NET)
(compiled May 16 2011,17:55:39)
;
_computing_molecular_graphics 'Olex2 (Dolomanov et al., 2009)'
_computing_publication_material 'Olex2 (Dolomanov et al., 2009)'
_computing_structure_refinement 'ShelXL (Sheldrick, 2008)'
_computing_structure_solution 'ShelXS (Sheldrick, 2008)'
_diffrn_ambient_temperature 170.0
_diffrn_detector_area_resol_mean 10.3592
_diffrn_measured_fraction_theta_full 0.994
_diffrn_measured_fraction_theta_max 0.994
_diffrn_measurement_device_type 'Xcalibur, Atlas, Gemini ultra'
_diffrn_measurement_method '\w scans'
_diffrn_orient_matrix_UB_11 -0.0045382000
_diffrn_orient_matrix_UB_12 0.0255072000
_diffrn_orient_matrix_UB_13 0.0226160000
_diffrn_orient_matrix_UB_21 0.0129775000
_diffrn_orient_matrix_UB_22 -0.0511627000
_diffrn_orient_matrix_UB_23 0.0142679000
_diffrn_orient_matrix_UB_31 0.0593795000
_diffrn_orient_matrix_UB_32 -0.0111144000
_diffrn_orient_matrix_UB_33 -0.0054363000
_diffrn_radiation_monochromator graphite
_diffrn_radiation_type MoK\a
_diffrn_radiation_wavelength 0.71073
_diffrn_reflns_av_R_equivalents 0.0565
_diffrn_reflns_av_unetI/netI 0.1148
_diffrn_reflns_limit_h_max 13
_diffrn_reflns_limit_h_min -15
_diffrn_reflns_limit_k_max 14
_diffrn_reflns_limit_k_min -16
_diffrn_reflns_limit_l_max 24
_diffrn_reflns_limit_l_min -31
_diffrn_reflns_number 27587
_diffrn_reflns_theta_full 25.35
_diffrn_reflns_theta_max 25.35
_diffrn_reflns_theta_min 2.96
_diffrn_source 'Enhance (Mo) X-ray Source'
_exptl_absorpt_coefficient_mu 0.180
_exptl_absorpt_correction_T_max 1.00000
_exptl_absorpt_correction_T_min 0.95052
_exptl_absorpt_correction_type multi-scan
_exptl_absorpt_process_details
;
CrysAlisPro, Agilent Technologies,
Version 1.171.35.11 (release 16-05-2011 CrysAlis171 .NET)
(compiled May 16 2011,17:55:39)
Empirical absorption correction using spherical harmonics,
 implemented in SCALE3 ABSPACK scaling algorithm.
;
_exptl_crystal_colour yellow
_exptl_crystal_colour_primary yellow
_exptl_crystal_density_diffrn 1.408
_exptl_crystal_density_method 'not measured'
_exptl_crystal_description plate
_exptl_crystal_F_000 1806
_exptl_crystal_size_max 0.49
_exptl_crystal_size_mid 0.4
_exptl_crystal_size_min 0.26
_refine_diff_density_max 1.482
_refine_diff_density_min -0.380
_refine_diff_density_rms 0.066
_refine_ls_extinction_method none
_refine_ls_goodness_of_fit_ref 1.025
_refine_ls_hydrogen_treatment constr
_refine_ls_matrix_type full
_refine_ls_number_parameters 1054
_refine_ls_number_reflns 14962
_refine_ls_number_restraints 0
_refine_ls_restrained_S_all 1.025
_refine_ls_R_factor_all 0.2134
_refine_ls_R_factor_gt 0.0994
_refine_ls_shift/su_max 0.001
_refine_ls_shift/su_mean 0.000
_refine_ls_structure_factor_coef Fsqd
_refine_ls_weighting_details 'calc w=1/[\s^2^(Fo^2^)+(0.1750P)^2^+0.0000P] where P=(Fo^2^+2Fc^2^)/3'
_refine_ls_weighting_scheme calc
_refine_ls_wR_factor_gt 0.2748
_refine_ls_wR_factor_ref 0.3594
_reflns_number_gt 5850
_reflns_number_total 14962
_reflns_threshold_expression >2sigma(I)
_cod_data_source_file c6cc09939d2.cif
_cod_data_source_block 160309_pfw_191_p
_cod_depositor_comments 'Adding full bibliography for 7119524--7119525.cif.'
_cod_database_code 7119525
_chemical_oxdiff_formula 'c10 h10 n2 o2 p1 f6'
_reflns_odcompleteness_completeness 99.63
_reflns_odcompleteness_iscentric 1
_reflns_odcompleteness_theta 26.32
_olex2_refinement_description
;
1. Fixed Uiso
 At 1.2 times of:
  All C(H) groups, All C(H,H) groups
 At 1.5 times of:
  All C(H,H,H) groups
2.a Ternary CH refined with riding coordinates:
 C37(H37), C40(H40)
2.b Secondary CH2 refined with riding coordinates:
 C14(H14A,H14B), C29(H29A,H29B), C28(H28A,H28B), C7(H7A,H7B), C25(H25A,H25B),
 C24(H24A,H24B), C27(H27A,H27B), C13(H13A,H13B), C21(H21A,H21B), C8(H8A,H8B),
 C12(H12A,H12B), C22(H22A,H22B), C23(H23A,H23B), C10(H10A,H10B), C11(H11A,H11B),
  C9(H9A,H9B)
2.c Aromatic/amide H refined with riding coordinates:
 C4(H4), C2(H2), C18(H18), C57(H57), C20(H20), C16(H16), C6(H6), C59(H59),
 C50(H50), C31(H31), C26(H26), C60(H60), C52(H52), C58(H58), C67(H67), C35(H35),
  C47(H47), C54(H54), C64(H64), C46(H46), C32(H32), C49(H49), C51(H51),
 C63(H63), C55(H55), C66(H66)
2.d Idealised Me refined as rotating group:
 C62(H62A,H62B,H62C), C39(H39A,H39B,H39C), C42(H42A,H42B,H42C), C68(H68A,H68B,
 H68C), C61(H61A,H61B,H61C), C74(H74A,H74B,H74C), C69(H69A,H69B,H69C), C71(H71A,
 H71B,H71C), C72(H72A,H72B,H72C)
;

loop_
_space_group_symop_id
_space_group_symop_operation_xyz
1 'x, y, z'
2 '-x, -y, -z'

loop_
_atom_site_label
_atom_site_type_symbol
_atom_site_fract_x
_atom_site_fract_y
_atom_site_fract_z
_atom_site_U_iso_or_equiv
_atom_site_adp_type
_atom_site_occupancy
_atom_site_calc_flag
_atom_site_refinement_flags_posn
P1 P 0.48726(15) 0.69509(14) 0.30412(7) 0.0716(5) Uani 1 d .
O10 O -0.0406(3) 0.5632(3) 0.29031(18) 0.0775(13) Uani 1 d .
O6 O 0.4516(3) 0.3628(3) 0.09744(15) 0.0683(11) Uani 1 d .
F4 F 0.5220(3) 0.7879(3) 0.31691(15) 0.0867(11) Uani 1 d .
O5 O 0.5236(4) 0.6809(3) 0.09857(15) 0.0728(12) Uani 1 d .
O9 O -0.0573(4) 0.4043(3) 0.22516(18) 0.0848(14) Uani 1 d .
F2 F 0.4521(4) 0.6024(4) 0.29097(19) 0.1125(15) Uani 1 d .
O14 O 0.7719(4) 0.3310(3) 0.48901(17) 0.0764(13) Uani 1 d .
C4 C 0.1015(4) 0.5577(5) 0.3403(2) 0.0583(15) Uani 1 d .
H4 H 0.1208 0.4827 0.3512 0.070 Uiso 1 calc R
C2 C -0.0073(5) 0.7188(5) 0.2916(2) 0.0645(16) Uani 1 d .
H2 H -0.0640 0.7542 0.2695 0.077 Uiso 1 calc R
O1 O 0.0158(4) 0.8823(3) 0.28695(19) 0.0835(14) Uani 1 d .
O11 O 0.2610(4) 0.4557(4) 0.4044(2) 0.0998(17) Uani 1 d .
C15 C 0.5380(5) 0.5795(4) 0.1206(2) 0.0566(15) Uani 1 d .
O16 O 0.6179(5) 0.3054(4) 0.25643(18) 0.0997(17) Uani 1 d .
N2 N 0.2239(4) 0.6934(4) 0.1711(2) 0.0672(14) Uani 1 d .
O15 O 0.7322(4) 0.3114(4) 0.4154(2) 0.0990(16) Uani 1 d .
O2 O 0.0630(4) 1.0428(3) 0.2184(2) 0.0865(14) Uani 1 d .
C18 C 0.5529(4) 0.3726(4) 0.1599(2) 0.0535(14) Uani 1 d .
H18 H 0.5582 0.3018 0.1733 0.064 Uiso 1 calc R
O8 O 0.0325(4) 0.4375(4) 0.11906(17) 0.0809(13) Uani 1 d .
C5 C 0.1552(5) 0.6165(5) 0.3567(2) 0.0651(17) Uani 1 d .
C56 C 0.2618(4) 0.4784(5) 0.2040(2) 0.0535(14) Uani 1 d .
O4 O 0.4108(4) 0.9107(3) 0.10084(18) 0.0844(14) Uani 1 d .
C37 C 0.6882(4) 0.0453(4) 0.4770(2) 0.0537(14) Uani 1 d .
H37 H 0.7279 -0.0156 0.5018 0.064 Uiso 1 calc R
C19 C 0.5986(4) 0.4277(4) 0.1830(2) 0.0543(14) Uani 1 d .
F6 F 0.5260(6) 0.6294(4) 0.3549(2) 0.149(2) Uani 1 d .
C30 C 0.3503(5) 0.3883(5) 0.4300(2) 0.0676(17) Uani 1 d .
O13 O 0.6321(5) -0.0775(4) 0.4448(2) 0.0961(16) Uani 1 d .
O12 O 0.5130(5) 0.0927(4) 0.4409(2) 0.1061(18) Uani 1 d .
C57 C 0.3081(5) 0.5379(5) 0.2256(2) 0.0573(15) Uani 1 d .
H57 H 0.3542 0.5043 0.2521 0.069 Uiso 1 calc R
O3 O 0.1928(4) 1.0842(4) 0.1280(2) 0.0897(14) Uani 1 d .
C20 C 0.5912(4) 0.5327(4) 0.1635(2) 0.0556(14) Uani 1 d .
H20 H 0.6225 0.5708 0.1797 0.067 Uiso 1 calc R
C41 C 0.7793(4) 0.0839(4) 0.4424(2) 0.0556(14) Uani 1 d .
F5 F 0.4413(6) 0.7631(4) 0.2547(2) 0.152(2) Uani 1 d .
C43 C 0.7462(6) 0.2784(6) 0.4674(3) 0.0771(19) Uani 1 d .
C16 C 0.4901(5) 0.5245(5) 0.0971(2) 0.0585(15) Uani 1 d .
H16 H 0.4522 0.5580 0.0681 0.070 Uiso 1 calc R
C1 C 0.0471(5) 0.7754(5) 0.3073(2) 0.0644(16) Uani 1 d .
C45 C 0.7396(4) 0.1436(5) 0.39263(19) 0.0523(14) Uani 1 d .
C33 C 0.5334(4) 0.2351(4) 0.47868(19) 0.0477(13) Uani 1 d .
C40 C 0.7500(5) 0.1660(4) 0.4831(2) 0.0552(14) Uani 1 d .
H40 H 0.8032 0.1313 0.5094 0.066 Uiso 1 calc R
C14 C 0.5621(6) 0.7452(5) 0.1230(3) 0.080(2) Uani 1 d .
H14A H 0.6463 0.7081 0.1227 0.096 Uiso 1 calc R
H14B H 0.5245 0.7546 0.1592 0.096 Uiso 1 calc R
N3 N 0.2012(4) 0.3546(6) 0.5828(2) 0.0854(18) Uani 1 d .
O7 O 0.2545(5) 0.3394(5) 0.06354(19) 0.0987(16) Uani 1 d .
C53 C 0.2874(5) 0.3629(5) 0.2180(2) 0.0607(15) Uani 1 d .
C6 C 0.1282(5) 0.7246(5) 0.3400(2) 0.0621(16) Uani 1 d .
H6 H 0.1653 0.7641 0.3509 0.075 Uiso 1 calc R
N1 N 0.3330(5) 0.1434(5) 0.2455(3) 0.0859(18) Uani 1 d .
C59 C 0.1772(5) 0.6396(5) 0.1509(3) 0.0707(18) Uani 1 d .
H59 H 0.1302 0.6765 0.1250 0.085 Uiso 1 calc R
C50 C 0.6537(5) 0.3816(5) 0.2310(2) 0.0715(18) Uani 1 d .
H50 H 0.7066 0.4034 0.2419 0.086 Uiso 1 calc R
C36 C 0.6192(6) 0.0115(6) 0.4506(3) 0.0731(18) Uani 1 d .
C48 C 0.6582(6) 0.2545(6) 0.3015(2) 0.0703(18) Uani 1 d .
C38 C 0.6335(4) 0.1535(4) 0.50391(19) 0.0506(14) Uani 1 d .
C29 C 0.2437(5) 0.5652(5) 0.3922(3) 0.0742(19) Uani 1 d .
H29A H 0.3169 0.5693 0.3754 0.089 Uiso 1 calc R
H29B H 0.2177 0.6057 0.4240 0.089 Uiso 1 calc R
C28 C -0.0104(5) 0.4476(5) 0.3020(2) 0.0680(17) Uani 1 d .
H28A H -0.0207 0.4324 0.3398 0.082 Uiso 1 calc R
H28B H 0.0712 0.4054 0.2883 0.082 Uiso 1 calc R
C31 C 0.4067(6) 0.4239(5) 0.4561(4) 0.107(3) Uani 1 d .
H31 H 0.3853 0.5002 0.4580 0.128 Uiso 1 calc R
C7 C 0.0746(6) 0.9441(5) 0.2986(3) 0.0758(18) Uani 1 d .
H7A H 0.1581 0.9066 0.2868 0.091 Uiso 1 calc R
H7B H 0.0628 0.9512 0.3362 0.091 Uiso 1 calc R
C25 C -0.0841(6) 0.4733(6) 0.1402(3) 0.088(2) Uani 1 d .
H25A H -0.1107 0.4146 0.1387 0.106 Uiso 1 calc R
H25B H -0.1304 0.5386 0.1197 0.106 Uiso 1 calc R
C26 C -0.1017(6) 0.5018(5) 0.1954(3) 0.079(2) Uani 1 d .
H26 H -0.1368 0.5736 0.2076 0.095 Uiso 1 calc R
C60 C 0.1934(5) 0.5360(6) 0.1655(2) 0.0709(17) Uani 1 d .
H60 H 0.1584 0.5008 0.1498 0.085 Uiso 1 calc R
F1 F 0.3642(4) 0.7567(5) 0.3339(3) 0.156(2) Uani 1 d .
C52 C 0.3375(6) 0.3101(6) 0.2625(3) 0.082(2) Uani 1 d .
H52 H 0.3554 0.3500 0.2841 0.098 Uiso 1 calc R
C24 C 0.0521(6) 0.4202(6) 0.0665(3) 0.082(2) Uani 1 d .
H24A H -0.0094 0.4789 0.0493 0.098 Uiso 1 calc R
H24B H 0.0504 0.3490 0.0619 0.098 Uiso 1 calc R
C58 C 0.2871(5) 0.6428(5) 0.2086(2) 0.0701(17) Uani 1 d .
H58 H 0.3185 0.6820 0.2239 0.084 Uiso 1 calc R
C34 C 0.4726(6) 0.2047(5) 0.4533(3) 0.086(2) Uani 1 d .
C67 C 0.1773(7) 0.4586(8) 0.5696(3) 0.097(2) Uani 1 d .
H67 H 0.2149 0.4946 0.5830 0.117 Uiso 1 calc R
C44 C 0.7281(7) 0.2457(5) 0.3790(3) 0.083(2) Uani 1 d .
C65 C 0.0432(5) 0.4680(5) 0.5169(2) 0.0672(17) Uani 1 d .
F3 F 0.6087(4) 0.6342(5) 0.2757(3) 0.164(3) Uani 1 d .
C27 C -0.0851(6) 0.4134(5) 0.2784(3) 0.0757(18) Uani 1 d .
H27A H -0.0810 0.3416 0.2948 0.091 Uiso 1 calc R
H27B H -0.1656 0.4674 0.2861 0.091 Uiso 1 calc R
C13 C 0.5313(6) 0.8551(5) 0.0938(3) 0.082(2) Uani 1 d .
H13A H 0.5659 0.8982 0.1068 0.099 Uiso 1 calc R
H13B H 0.5610 0.8452 0.0568 0.099 Uiso 1 calc R
C21 C 0.4154(6) 0.3981(6) 0.0484(2) 0.0783(19) Uani 1 d .
H21A H 0.4813 0.3952 0.0220 0.094 Uiso 1 calc R
H21B H 0.3566 0.4746 0.0488 0.094 Uiso 1 calc R
C62 C 0.2060(7) 0.8075(5) 0.1530(3) 0.100(2) Uani 1 d .
H62A H 0.1651 0.8291 0.1231 0.150 Uiso 1 calc GR
H62B H 0.2806 0.8123 0.1434 0.150 Uiso 1 calc GR
H62C H 0.1604 0.8568 0.1807 0.150 Uiso 1 calc GR
C8 C 0.0266(6) 1.0553(5) 0.2713(3) 0.0781(19) Uani 1 d .
H8A H -0.0584 1.0874 0.2785 0.094 Uiso 1 calc R
H8B H 0.0546 1.1051 0.2834 0.094 Uiso 1 calc R
C35 C 0.3822(6) 0.2763(6) 0.4289(3) 0.100(3) Uani 1 d .
H35 H 0.3422 0.2495 0.4114 0.121 Uiso 1 calc R
C47 C 0.6705(9) 0.1493(8) 0.3128(3) 0.127(4) Uani 1 d .
H47 H 0.6509 0.1128 0.2902 0.152 Uiso 1 calc R
C12 C 0.3745(7) 1.0141(6) 0.0744(3) 0.099(3) Uani 1 d .
H12A H 0.4115 1.0073 0.0381 0.119 Uiso 1 calc R
H12B H 0.3964 1.0638 0.0903 0.119 Uiso 1 calc R
C39 C 0.6057(6) 0.1440(6) 0.5621(2) 0.081(2) Uani 1 d .
H39A H 0.5464 0.1150 0.5716 0.121 Uiso 1 calc GR
H39B H 0.5777 0.2166 0.5757 0.121 Uiso 1 calc GR
H39C H 0.6752 0.0941 0.5766 0.121 Uiso 1 calc GR
C54 C 0.2634(6) 0.2986(6) 0.1890(3) 0.0804(19) Uani 1 d .
H54 H 0.2298 0.3302 0.1587 0.097 Uiso 1 calc R
C64 C 0.0685(7) 0.3591(7) 0.5325(4) 0.117(3) Uani 1 d .
H64 H 0.0311 0.3219 0.5199 0.140 Uiso 1 calc R
C46 C 0.7119(9) 0.0961(8) 0.3575(3) 0.122(3) Uani 1 d .
H46 H 0.7218 0.0217 0.3643 0.147 Uiso 1 calc R
C22 C 0.3658(6) 0.3221(6) 0.0366(3) 0.088(2) Uani 1 d .
H22A H 0.3622 0.3299 -0.0008 0.105 Uiso 1 calc R
H22B H 0.4190 0.2456 0.0447 0.105 Uiso 1 calc R
C42 C 0.9013(5) -0.0062(6) 0.4346(3) 0.087(2) Uani 1 d .
H42A H 0.9253 -0.0378 0.4681 0.130 Uiso 1 calc GR
H42B H 0.9541 0.0254 0.4157 0.130 Uiso 1 calc GR
H42C H 0.9027 -0.0638 0.4149 0.130 Uiso 1 calc GR
C32 C 0.4971(6) 0.3468(5) 0.4803(3) 0.100(3) Uani 1 d .
H32 H 0.5359 0.3729 0.4989 0.120 Uiso 1 calc R
C49 C 0.6926(8) 0.3011(6) 0.3339(3) 0.104(3) Uani 1 d .
H49 H 0.6921 0.3722 0.3253 0.125 Uiso 1 calc R
C51 C 0.3605(7) 0.2005(7) 0.2744(4) 0.099(2) Uani 1 d .
H51 H 0.3965 0.1650 0.3038 0.119 Uiso 1 calc R
C63 C 0.1457(8) 0.3042(7) 0.5655(4) 0.128(4) Uani 1 d .
H63 H 0.1604 0.2298 0.5763 0.154 Uiso 1 calc R
C55 C 0.2870(7) 0.1906(7) 0.2033(4) 0.094(2) Uani 1 d .
H55 H 0.2700 0.1486 0.1824 0.113 Uiso 1 calc R
C68 C 0.2847(6) 0.2921(7) 0.6195(4) 0.119(3) Uani 1 d .
H68A H 0.3552 0.3043 0.6089 0.178 Uiso 1 calc GR
H68B H 0.3028 0.2136 0.6195 0.178 Uiso 1 calc GR
H68C H 0.2507 0.3174 0.6542 0.178 Uiso 1 calc GR
C66 C 0.1002(7) 0.5155(7) 0.5372(3) 0.093(2) Uani 1 d .
H66 H 0.0852 0.5906 0.5282 0.112 Uiso 1 calc R
C23 C 0.1677(8) 0.4199(8) 0.0423(3) 0.114(3) Uani 1 d .
H23A H 0.1791 0.4103 0.0050 0.136 Uiso 1 calc R
H23B H 0.1685 0.4917 0.0467 0.136 Uiso 1 calc R
C10 C 0.0738(7) 1.1200(6) 0.1341(4) 0.105(3) Uani 1 d .
H10A H 0.0543 1.0634 0.1228 0.126 Uiso 1 calc R
H10B H 0.0412 1.1879 0.1121 0.126 Uiso 1 calc R
C11 C 0.2468(8) 1.0595(6) 0.0771(3) 0.108(3) Uani 1 d .
H11A H 0.2207 1.1269 0.0542 0.129 Uiso 1 calc R
H11B H 0.2249 1.0052 0.0651 0.129 Uiso 1 calc R
C61 C 0.3604(7) 0.0257(6) 0.2597(4) 0.123(3) Uani 1 d .
H61A H 0.4267 -0.0050 0.2784 0.184 Uiso 1 calc GR
H61B H 0.3785 -0.0139 0.2284 0.184 Uiso 1 calc GR
H61C H 0.2940 0.0182 0.2816 0.184 Uiso 1 calc GR
C9 C 0.0227(6) 1.1417(5) 0.1879(3) 0.091(2) Uani 1 d .
H9A H 0.0440 1.1964 0.1998 0.109 Uiso 1 calc R
H9B H -0.0621 1.1719 0.1909 0.109 Uiso 1 calc R
P3 P 0.12687(18) 0.17692(16) 0.39611(9) 0.0885(7) Uani 1 d .
F18 F 0.2634(4) 0.1238(4) 0.3914(3) 0.152(2) Uani 1 d .
F16 F 0.1245(5) 0.2956(4) 0.3961(2) 0.158(2) Uani 1 d .
F14 F 0.1333(4) 0.0592(4) 0.3957(3) 0.157(2) Uani 1 d .
F13 F 0.1415(5) 0.1919(5) 0.3349(2) 0.155(2) Uani 1 d .
F17 F -0.0040(4) 0.2298(5) 0.3948(3) 0.162(2) Uani 1 d .
F15 F 0.1207(9) 0.1672(6) 0.4542(2) 0.238(5) Uani 1 d .
P2 P -0.1020(2) 0.7950(2) 0.06749(10) 0.1089(8) Uani 1 d .
F12 F -0.0327(6) 0.8483(6) 0.0862(3) 0.192(3) Uani 1 d .
F8 F -0.0765(6) 0.8365(7) 0.0116(3) 0.202(3) Uani 1 d .
F10 F -0.1220(10) 0.7489(7) 0.1228(3) 0.245(5) Uani 1 d .
F9 F 0.0090(5) 0.6890(5) 0.0579(3) 0.194(3) Uani 1 d .
F7 F -0.2122(5) 0.9001(5) 0.0779(4) 0.194(3) Uani 1 d .
F11 F -0.1732(6) 0.7392(6) 0.0511(4) 0.210(3) Uani 1 d .
C3 C 0.0208(5) 0.6101(5) 0.3083(2) 0.0590(15) Uani 1 d .
C17 C 0.4982(5) 0.4217(5) 0.1164(2) 0.0552(14) Uani 1 d .
O18 O 0.7167(7) 0.3211(8) -0.0217(3) 0.186(4) Uani 1 d .
C73 C 0.7575(8) 0.2636(10) 0.0128(4) 0.128(4) Uani 1 d .
O17 O 0.5867(8) 0.0656(7) 0.2012(4) 0.193(4) Uani 1 d .
C70 C 0.6776(13) 0.0074(14) 0.2012(5) 0.154(4) Uani 1 d .
C74 C 0.8004(8) 0.3034(12) 0.0496(5) 0.175(5) Uani 1 d .
H74A H 0.8692 0.3145 0.0328 0.263 Uiso 1 calc GR
H74B H 0.8199 0.2493 0.0787 0.263 Uiso 1 calc GR
H74C H 0.7411 0.3732 0.0620 0.263 Uiso 1 calc GR
C69 C 0.7074(11) -0.1120(14) 0.2219(6) 0.215(7) Uani 1 d .
H69A H 0.7232 -0.1203 0.2573 0.323 Uiso 1 calc GR
H69B H 0.7754 -0.1608 0.2004 0.323 Uiso 1 calc GR
H69C H 0.6425 -0.1311 0.2213 0.323 Uiso 1 calc GR
C71 C 0.7813(11) 0.0279(14) 0.1855(6) 0.215(7) Uani 1 d .
H71A H 0.7712 0.0803 0.1556 0.322 Uiso 1 calc GR
H71B H 0.8468 -0.0412 0.1766 0.322 Uiso 1 calc GR
H71C H 0.7956 0.0582 0.2139 0.322 Uiso 1 calc GR
C72 C 0.761(3) 0.1554(14) 0.0201(8) 0.359(16) Uani 1 d .
H72A H 0.6954 0.1542 0.0075 0.538 Uiso 1 calc GR
H72B H 0.7587 0.1326 0.0569 0.538 Uiso 1 calc GR
H72C H 0.8327 0.1049 0.0011 0.538 Uiso 1 calc GR

loop_
_atom_site_aniso_label
_atom_site_aniso_U_11
_atom_site_aniso_U_22
_atom_site_aniso_U_33
_atom_site_aniso_U_23
_atom_site_aniso_U_13
_atom_site_aniso_U_12
P1 0.0764(11) 0.0708(11) 0.0736(12) -0.0123(9) -0.0280(9) -0.0267(9)
O10 0.083(3) 0.050(2) 0.105(3) 0.003(2) -0.057(3) -0.017(2)
O6 0.091(3) 0.069(3) 0.052(2) 0.009(2) -0.022(2) -0.037(2)
F4 0.108(3) 0.076(2) 0.093(3) -0.013(2) -0.022(2) -0.048(2)
O5 0.104(3) 0.059(3) 0.058(3) 0.007(2) -0.027(2) -0.032(2)
O9 0.116(4) 0.063(3) 0.070(3) -0.008(2) -0.032(3) -0.021(2)
F2 0.144(4) 0.099(3) 0.129(4) -0.024(3) -0.050(3) -0.066(3)
O14 0.104(3) 0.069(3) 0.077(3) -0.011(2) -0.037(3) -0.045(2)
C4 0.062(3) 0.046(3) 0.063(4) -0.010(3) -0.025(3) -0.009(3)
C2 0.058(3) 0.052(4) 0.081(4) -0.003(3) -0.033(3) -0.011(3)
O1 0.087(3) 0.061(3) 0.116(4) 0.010(2) -0.047(3) -0.034(2)
O11 0.097(3) 0.076(3) 0.144(5) 0.024(3) -0.085(3) -0.033(3)
C15 0.069(4) 0.047(3) 0.050(3) 0.003(3) -0.013(3) -0.020(3)
O16 0.147(4) 0.125(4) 0.077(3) 0.045(3) -0.065(3) -0.098(4)
N2 0.068(3) 0.058(3) 0.067(3) -0.006(3) -0.015(3) -0.015(3)
O15 0.118(4) 0.081(3) 0.105(4) 0.009(3) -0.042(3) -0.041(3)
O2 0.100(3) 0.044(2) 0.100(4) 0.004(2) -0.024(3) -0.012(2)
C18 0.053(3) 0.049(3) 0.050(3) 0.007(3) -0.005(3) -0.015(3)
O8 0.082(3) 0.102(3) 0.064(3) -0.004(2) -0.034(2) -0.032(3)
C5 0.065(4) 0.059(4) 0.058(4) -0.011(3) -0.022(3) -0.005(3)
C56 0.046(3) 0.062(4) 0.053(3) -0.009(3) -0.008(3) -0.020(3)
O4 0.093(3) 0.061(3) 0.087(3) 0.013(2) -0.017(3) -0.023(2)
C37 0.063(3) 0.047(3) 0.053(3) 0.002(2) -0.022(3) -0.019(3)
C19 0.055(3) 0.052(3) 0.051(3) 0.000(3) -0.017(3) -0.015(3)
F6 0.259(6) 0.114(4) 0.130(4) 0.044(3) -0.118(4) -0.106(4)
C30 0.066(4) 0.067(4) 0.077(4) 0.002(3) -0.045(3) -0.022(3)
O13 0.138(4) 0.056(3) 0.113(4) 0.003(3) -0.061(3) -0.042(3)
O12 0.129(4) 0.071(3) 0.131(4) -0.012(3) -0.065(4) -0.033(3)
C57 0.060(3) 0.067(4) 0.051(3) -0.004(3) -0.015(3) -0.029(3)
O3 0.096(4) 0.070(3) 0.096(4) 0.004(3) -0.025(3) -0.025(3)
C20 0.061(3) 0.048(3) 0.062(4) 0.002(3) -0.017(3) -0.024(3)
C41 0.056(3) 0.050(3) 0.058(4) 0.000(3) -0.011(3) -0.018(3)
F5 0.253(7) 0.134(4) 0.109(4) 0.027(3) -0.103(4) -0.096(4)
C43 0.097(5) 0.077(5) 0.075(5) 0.015(4) -0.049(4) -0.044(4)
C16 0.069(4) 0.054(3) 0.048(3) 0.012(3) -0.017(3) -0.021(3)
C1 0.063(4) 0.057(4) 0.072(4) -0.004(3) -0.015(3) -0.021(3)
C45 0.064(3) 0.060(4) 0.036(3) -0.006(2) -0.013(3) -0.025(3)
C33 0.055(3) 0.046(3) 0.046(3) -0.004(2) -0.016(2) -0.021(3)
C40 0.070(4) 0.052(3) 0.055(3) 0.003(3) -0.028(3) -0.030(3)
C14 0.098(5) 0.067(4) 0.073(4) 0.013(3) -0.022(4) -0.033(4)
N3 0.060(3) 0.095(5) 0.094(4) -0.043(4) -0.021(3) -0.009(3)
O7 0.104(4) 0.127(4) 0.070(3) 0.004(3) -0.029(3) -0.048(3)
C53 0.056(3) 0.071(4) 0.063(4) -0.005(3) -0.010(3) -0.032(3)
C6 0.057(3) 0.057(4) 0.077(4) -0.002(3) -0.031(3) -0.020(3)
N1 0.072(4) 0.064(4) 0.118(6) -0.006(4) -0.001(4) -0.029(3)
C59 0.070(4) 0.063(4) 0.077(4) -0.002(3) -0.033(3) -0.017(3)
C50 0.085(4) 0.069(4) 0.071(4) 0.032(3) -0.043(3) -0.039(3)
C36 0.092(5) 0.052(4) 0.080(5) 0.012(3) -0.040(4) -0.026(4)
C48 0.096(4) 0.084(5) 0.050(4) 0.019(3) -0.033(3) -0.053(4)
C38 0.066(3) 0.046(3) 0.039(3) 0.001(2) -0.020(3) -0.018(3)
C29 0.073(4) 0.060(4) 0.087(5) -0.015(3) -0.039(3) -0.010(3)
C28 0.074(4) 0.057(4) 0.071(4) 0.001(3) -0.025(3) -0.019(3)
C31 0.109(5) 0.042(4) 0.183(8) -0.001(4) -0.100(6) -0.014(4)
C7 0.083(4) 0.069(4) 0.085(5) -0.020(3) -0.017(4) -0.032(4)
C25 0.075(5) 0.080(5) 0.110(6) 0.009(4) -0.039(4) -0.025(4)
C26 0.108(5) 0.051(4) 0.067(4) -0.002(3) -0.029(4) -0.015(4)
C60 0.065(4) 0.079(5) 0.076(4) -0.005(4) -0.027(3) -0.030(3)
F1 0.097(3) 0.181(5) 0.211(6) -0.096(5) 0.007(3) -0.065(3)
C52 0.093(5) 0.081(5) 0.083(5) 0.001(4) -0.031(4) -0.041(4)
C24 0.096(5) 0.095(5) 0.064(5) -0.003(4) -0.029(4) -0.043(4)
C58 0.081(4) 0.066(4) 0.069(4) -0.025(3) -0.015(3) -0.028(3)
C34 0.121(5) 0.044(4) 0.113(6) 0.017(4) -0.076(5) -0.035(4)
C67 0.114(6) 0.119(7) 0.093(6) -0.013(5) -0.029(5) -0.073(6)
C44 0.149(6) 0.058(4) 0.074(4) 0.006(3) -0.064(4) -0.057(4)
C65 0.066(4) 0.069(5) 0.076(4) -0.026(3) -0.006(3) -0.031(3)
F3 0.100(3) 0.175(5) 0.234(7) -0.126(5) 0.035(4) -0.063(3)
C27 0.086(4) 0.066(4) 0.079(5) -0.001(3) -0.023(4) -0.031(3)
C13 0.099(5) 0.066(4) 0.084(5) 0.003(4) -0.013(4) -0.037(4)
C21 0.086(4) 0.102(5) 0.053(4) -0.002(3) -0.011(3) -0.044(4)
C62 0.117(6) 0.055(4) 0.118(6) 0.005(4) -0.035(5) -0.021(4)
C8 0.079(4) 0.059(4) 0.095(6) -0.018(4) -0.010(4) -0.024(3)
C35 0.116(6) 0.071(5) 0.149(7) 0.030(5) -0.094(6) -0.051(4)
C47 0.251(11) 0.128(7) 0.084(5) 0.041(5) -0.099(7) -0.140(8)
C12 0.127(7) 0.063(4) 0.079(5) 0.015(4) -0.005(5) -0.023(5)
C39 0.088(4) 0.076(4) 0.053(4) 0.004(3) -0.018(3) -0.009(4)
C54 0.099(5) 0.079(5) 0.082(5) -0.019(4) -0.018(4) -0.048(4)
C64 0.114(6) 0.076(5) 0.175(9) -0.049(5) -0.081(6) -0.016(5)
C46 0.206(9) 0.121(7) 0.100(6) 0.066(5) -0.098(7) -0.114(7)
C22 0.100(5) 0.109(6) 0.062(4) -0.023(4) -0.006(4) -0.047(5)
C42 0.060(4) 0.097(5) 0.082(5) 0.007(4) -0.008(3) -0.016(4)
C32 0.105(5) 0.055(4) 0.173(8) 0.012(4) -0.100(6) -0.036(4)
C49 0.177(8) 0.070(4) 0.103(6) 0.040(4) -0.092(6) -0.071(5)
C51 0.112(6) 0.081(5) 0.116(7) 0.021(5) -0.038(5) -0.049(5)
C63 0.136(7) 0.073(5) 0.197(10) -0.043(6) -0.088(7) -0.028(5)
C55 0.098(5) 0.087(6) 0.115(7) -0.029(5) 0.001(5) -0.053(5)
C68 0.085(5) 0.123(7) 0.133(7) -0.029(6) -0.053(5) -0.007(5)
C66 0.121(6) 0.102(6) 0.097(6) 0.010(4) -0.038(5) -0.080(5)
C23 0.143(8) 0.116(7) 0.077(6) 0.011(5) -0.037(6) -0.043(6)
C10 0.101(6) 0.073(5) 0.126(8) 0.034(5) -0.041(5) -0.023(4)
C11 0.131(7) 0.075(5) 0.084(6) 0.019(4) -0.023(5) -0.013(5)
C61 0.111(6) 0.069(5) 0.179(9) 0.012(5) -0.002(6) -0.040(5)
C9 0.088(5) 0.048(4) 0.122(7) 0.011(4) -0.019(5) -0.017(3)
P3 0.1025(15) 0.0685(12) 0.1011(16) 0.0076(10) -0.0501(12) -0.0302(11)
F18 0.118(4) 0.104(4) 0.250(7) 0.022(4) -0.087(4) -0.047(3)
F16 0.225(6) 0.070(3) 0.208(6) 0.034(3) -0.146(5) -0.055(3)
F14 0.120(4) 0.071(3) 0.296(8) -0.001(4) -0.059(4) -0.045(3)
F13 0.148(4) 0.175(5) 0.119(4) -0.011(4) -0.016(3) -0.044(4)
F17 0.089(3) 0.144(5) 0.210(6) 0.013(4) -0.027(4) -0.012(3)
F15 0.427(13) 0.148(5) 0.090(4) 0.027(4) -0.085(6) -0.061(7)
P2 0.1122(17) 0.0892(16) 0.109(2) -0.0010(13) -0.0310(14) -0.0207(15)
F12 0.182(6) 0.169(6) 0.265(9) -0.022(6) -0.103(6) -0.079(5)
F8 0.187(6) 0.263(8) 0.125(5) 0.058(5) -0.046(4) -0.072(6)
F10 0.378(13) 0.184(7) 0.130(6) 0.018(5) 0.020(7) -0.104(7)
F9 0.143(5) 0.141(5) 0.239(8) -0.033(5) -0.015(5) 0.001(4)
F7 0.111(4) 0.121(5) 0.320(10) -0.033(5) -0.040(5) -0.008(3)
F11 0.177(6) 0.201(7) 0.290(10) -0.078(7) -0.055(6) -0.088(5)
C3 0.056(3) 0.057(4) 0.066(4) -0.013(3) -0.027(3) -0.014(3)
C17 0.061(3) 0.052(3) 0.050(3) -0.002(3) -0.010(3) -0.019(3)
O18 0.171(7) 0.209(8) 0.175(7) 0.067(6) -0.105(6) -0.065(6)
C73 0.113(7) 0.141(9) 0.107(7) 0.018(7) -0.040(6) -0.026(6)
O17 0.105(5) 0.152(7) 0.292(12) 0.006(7) -0.020(6) -0.031(5)
C70 0.117(9) 0.169(13) 0.180(12) -0.031(10) -0.024(9) -0.056(9)
C74 0.101(7) 0.279(16) 0.129(9) -0.054(10) -0.004(6) -0.054(8)
C69 0.145(10) 0.218(16) 0.205(15) 0.044(12) -0.012(9) -0.020(10)
C71 0.157(10) 0.306(19) 0.229(16) -0.155(14) 0.048(10) -0.132(12)
C72 0.70(5) 0.136(13) 0.29(2) 0.011(13) -0.10(3) -0.21(2)

loop_
_atom_type_symbol
_atom_type_description
_atom_type_scat_dispersion_real
_atom_type_scat_dispersion_imag
_atom_type_scat_source
C C 0.0033 0.0016 'International Tables Vol C Tables 4.2.6.8 and 6.1.1.4'
H H 0.0000 0.0000 'International Tables Vol C Tables 4.2.6.8 and 6.1.1.4'
F F 0.0171 0.0103 'International Tables Vol C Tables 4.2.6.8 and 6.1.1.4'
N N 0.0061 0.0033 'International Tables Vol C Tables 4.2.6.8 and 6.1.1.4'
O O 0.0106 0.0060 'International Tables Vol C Tables 4.2.6.8 and 6.1.1.4'
P P 0.1023 0.0942 'International Tables Vol C Tables 4.2.6.8 and 6.1.1.4'

loop_
_geom_angle_atom_site_label_1
_geom_angle_atom_site_label_2
_geom_angle_atom_site_label_3
_geom_angle
_geom_angle_site_symmetry_3
F4 P1 F2 179.7(3) .
F6 P1 F4 90.0(2) .
F6 P1 F2 90.3(3) .
F6 P1 F5 176.8(4) .
F6 P1 F1 89.4(4) .
F5 P1 F4 90.7(3) .
F5 P1 F2 89.0(3) .
F5 P1 F1 87.6(4) .
F1 P1 F4 89.2(3) .
F1 P1 F2 90.8(3) .
F3 P1 F4 90.5(3) .
F3 P1 F2 89.5(3) .
F3 P1 F6 89.8(4) .
F3 P1 F5 93.3(4) .
F3 P1 F1 179.1(4) .
C3 O10 C28 117.8(4) .
C17 O6 C21 117.3(5) .
C15 O5 C14 117.5(5) .
C26 O9 C27 115.7(5) .
C5 C4 H4 120.6 .
C3 C4 H4 120.6 .
C3 C4 C5 118.8(5) .
C1 C2 H2 120.2 .
C1 C2 C3 119.6(5) .
C3 C2 H2 120.2 .
C1 O1 C7 118.2(5) .
C30 O11 C29 119.7(5) .
O5 C15 C20 124.7(6) .
O5 C15 C16 114.6(5) .
C20 C15 C16 120.7(5) .
C50 O16 C48 119.6(5) .
C59 N2 C58 118.7(5) .
C59 N2 C62 121.2(6) .
C58 N2 C62 120.1(6) .
C44 O15 C43 125.3(5) .
C8 O2 C9 114.0(5) .
C19 C18 H18 120.2 .
C19 C18 C17 119.7(5) .
C17 C18 H18 120.2 .
C24 O8 C25 112.9(5) .
C4 C5 C29 122.0(5) .
C6 C5 C4 120.3(5) .
C6 C5 C29 117.7(6) .
C57 C56 C53 122.8(5) .
C57 C56 C60 115.6(5) .
C60 C56 C53 121.5(6) .
C12 O4 C13 111.9(5) .
C41 C37 H37 109.1 .
C36 C37 H37 109.1 .
C36 C37 C41 117.3(5) .
C36 C37 C38 120.4(5) .
C38 C37 H37 109.1 .
C38 C37 C41 90.5(4) .
C18 C19 C20 120.6(5) .
C18 C19 C50 122.2(5) .
C20 C19 C50 117.2(5) .
O11 C30 C35 116.7(5) .
C31 C30 O11 124.2(6) .
C31 C30 C35 119.1(5) .
C36 O12 C34 123.7(5) .
C56 C57 H57 120.0 .
C58 C57 C56 120.1(5) .
C58 C57 H57 120.0 .
C10 O3 C11 113.6(7) .
C15 C20 C19 119.0(5) .
C15 C20 H20 120.5 .
C19 C20 H20 120.5 .
C45 C41 C37 112.7(4) .
C45 C41 C40 110.1(4) .
C45 C41 C42 112.9(5) .
C40 C41 C37 86.1(4) .
C40 C41 C42 118.2(5) .
C42 C41 C37 114.2(5) .
O14 C43 O15 116.7(6) .
O14 C43 C40 127.9(6) .
O15 C43 C40 114.0(6) .
C15 C16 H16 120.1 .
C17 C16 C15 119.8(5) .
C17 C16 H16 120.1 .
C2 C1 O1 115.0(5) .
C2 C1 C6 120.3(6) .
C6 C1 O1 124.7(6) .
C44 C45 C41 123.6(5) .
C44 C45 C46 114.1(5) .
C46 C45 C41 122.4(6) .
C34 C33 C38 122.5(5) .
C34 C33 C32 114.8(5) .
C32 C33 C38 122.7(5) .
C41 C40 H40 108.7 .
C41 C40 C38 90.6(4) .
C43 C40 C41 120.0(5) .
C43 C40 H40 108.7 .
C43 C40 C38 118.7(5) .
C38 C40 H40 108.7 .
O5 C14 H14A 110.1 .
O5 C14 H14B 110.1 .
O5 C14 C13 108.0(6) .
H14A C14 H14B 108.4 .
C13 C14 H14A 110.1 .
C13 C14 H14B 110.1 .
C67 N3 C63 119.8(7) .
C67 N3 C68 121.3(7) .
C63 N3 C68 118.7(8) .
C23 O7 C22 114.5(6) .
C52 C53 C56 121.6(6) .
C54 C53 C56 122.4(6) .
C54 C53 C52 116.0(6) .
C5 C6 C1 119.8(6) .
C5 C6 H6 120.1 .
C1 C6 H6 120.1 .
C51 N1 C61 119.2(8) .
C55 N1 C51 120.0(7) .
C55 N1 C61 120.7(8) .
N2 C59 H59 118.6 .
N2 C59 C60 122.9(6) .
C60 C59 H59 118.6 .
O16 C50 C19 111.1(5) .
O16 C50 H50 124.5 .
C19 C50 H50 124.5 .
O13 C36 C37 127.7(6) .
O13 C36 O12 114.7(6) .
O12 C36 C37 116.2(6) .
C47 C48 O16 118.0(6) .
C47 C48 C49 117.9(6) .
C49 C48 O16 124.0(6) .
C37 C38 C40 86.1(4) .
C33 C38 C37 110.7(4) .
C33 C38 C40 113.5(4) .
C33 C38 C39 113.0(4) .
C39 C38 C37 115.9(5) .
C39 C38 C40 114.9(5) .
O11 C29 C5 109.8(5) .
O11 C29 H29A 109.7 .
O11 C29 H29B 109.7 .
C5 C29 H29A 109.7 .
C5 C29 H29B 109.7 .
H29A C29 H29B 108.2 .
O10 C28 H28A 109.9 .
O10 C28 H28B 109.9 .
O10 C28 C27 109.1(5) .
H28A C28 H28B 108.3 .
C27 C28 H28A 109.9 .
C27 C28 H28B 109.9 .
C30 C31 H31 120.6 .
C30 C31 C32 118.8(6) .
C32 C31 H31 120.6 .
O1 C7 H7A 110.2 .
O1 C7 H7B 110.2 .
O1 C7 C8 107.6(5) .
H7A C7 H7B 108.5 .
C8 C7 H7A 110.2 .
C8 C7 H7B 110.2 .
O8 C25 H25A 109.6 .
O8 C25 H25B 109.6 .
O8 C25 C26 110.5(6) .
H25A C25 H25B 108.1 .
C26 C25 H25A 109.6 .
C26 C25 H25B 109.6 .
O9 C26 C25 108.0(5) .
O9 C26 H26 126.0 .
C25 C26 H26 126.0 .
C56 C60 H60 119.7 .
C59 C60 C56 120.5(6) .
C59 C60 H60 119.7 .
C53 C52 H52 120.1 .
C51 C52 C53 119.9(7) .
C51 C52 H52 120.1 .
O8 C24 H24A 109.6 .
O8 C24 H24B 109.6 .
O8 C24 C23 110.2(6) .
H24A C24 H24B 108.1 .
C23 C24 H24A 109.6 .
C23 C24 H24B 109.6 .
N2 C58 C57 122.3(6) .
N2 C58 H58 118.8 .
C57 C58 H58 118.8 .
C33 C34 O12 120.3(5) .
C33 C34 C35 124.4(6) .
C35 C34 O12 114.2(6) .
N3 C67 H67 119.4 .
N3 C67 C66 121.2(8) .
C66 C67 H67 119.4 .
C45 C44 O15 119.9(5) .
C45 C44 C49 124.4(6) .
C49 C44 O15 114.7(6) .
C64 C65 C65 123.4(8) 2_566
C66 C65 C65 121.1(8) 2_566
C66 C65 C64 115.4(6) .
O9 C27 C28 114.9(6) .
O9 C27 H27A 108.6 .
O9 C27 H27B 108.6 .
C28 C27 H27A 108.6 .
C28 C27 H27B 108.6 .
H27A C27 H27B 107.5 .
O4 C13 C14 108.2(6) .
O4 C13 H13A 110.1 .
O4 C13 H13B 110.1 .
C14 C13 H13A 110.1 .
C14 C13 H13B 110.1 .
H13A C13 H13B 108.4 .
O6 C21 H21A 110.3 .
O6 C21 H21B 110.3 .
O6 C21 C22 107.2(6) .
H21A C21 H21B 108.5 .
C22 C21 H21A 110.3 .
C22 C21 H21B 110.3 .
N2 C62 H62A 109.5 .
N2 C62 H62B 109.5 .
N2 C62 H62C 109.5 .
H62A C62 H62B 109.5 .
H62A C62 H62C 109.5 .
H62B C62 H62C 109.5 .
O2 C8 C7 108.0(5) .
O2 C8 H8A 110.1 .
O2 C8 H8B 110.1 .
C7 C8 H8A 110.1 .
C7 C8 H8B 110.1 .
H8A C8 H8B 108.4 .
C30 C35 H35 120.4 .
C34 C35 C30 119.1(6) .
C34 C35 H35 120.4 .
C48 C47 H47 120.4 .
C48 C47 C46 119.2(7) .
C46 C47 H47 120.4 .
O4 C12 H12A 110.0 .
O4 C12 H12B 110.0 .
O4 C12 C11 108.3(7) .
H12A C12 H12B 108.4 .
C11 C12 H12A 110.0 .
C11 C12 H12B 110.0 .
C38 C39 H39A 109.5 .
C38 C39 H39B 109.5 .
C38 C39 H39C 109.5 .
H39A C39 H39B 109.5 .
H39A C39 H39C 109.5 .
H39B C39 H39C 109.5 .
C53 C54 H54 119.3 .
C55 C54 C53 121.3(7) .
C55 C54 H54 119.3 .
C65 C64 H64 119.2 .
C63 C64 C65 121.5(7) .
C63 C64 H64 119.2 .
C45 C46 C47 124.1(7) .
C45 C46 H46 118.0 .
C47 C46 H46 118.0 .
O7 C22 C21 115.2(6) .
O7 C22 H22A 108.5 .
O7 C22 H22B 108.5 .
C21 C22 H22A 108.5 .
C21 C22 H22B 108.5 .
H22A C22 H22B 107.5 .
C41 C42 H42A 109.5 .
C41 C42 H42B 109.5 .
C41 C42 H42C 109.5 .
H42A C42 H42B 109.5 .
H42A C42 H42C 109.5 .
H42B C42 H42C 109.5 .
C33 C32 C31 123.7(6) .
C33 C32 H32 118.1 .
C31 C32 H32 118.1 .
C48 C49 C44 120.0(6) .
C48 C49 H49 120.0 .
C44 C49 H49 120.0 .
N1 C51 C52 121.3(7) .
N1 C51 H51 119.3 .
C52 C51 H51 119.3 .
N3 C63 C64 120.1(8) .
N3 C63 H63 119.9 .
C64 C63 H63 119.9 .
N1 C55 C54 121.5(8) .
N1 C55 H55 119.3 .
C54 C55 H55 119.3 .
N3 C68 H68A 109.5 .
N3 C68 H68B 109.5 .
N3 C68 H68C 109.5 .
H68A C68 H68B 109.5 .
H68A C68 H68C 109.5 .
H68B C68 H68C 109.5 .
C67 C66 C65 121.8(8) .
C67 C66 H66 119.1 .
C65 C66 H66 119.1 .
O7 C23 C24 111.9(7) .
O7 C23 H23A 109.2 .
O7 C23 H23B 109.2 .
C24 C23 H23A 109.2 .
C24 C23 H23B 109.2 .
H23A C23 H23B 107.9 .
O3 C10 H10A 109.4 .
O3 C10 H10B 109.4 .
O3 C10 C9 111.2(7) .
H10A C10 H10B 108.0 .
C9 C10 H10A 109.4 .
C9 C10 H10B 109.4 .
O3 C11 C12 110.4(7) .
O3 C11 H11A 109.6 .
O3 C11 H11B 109.6 .
C12 C11 H11A 109.6 .
C12 C11 H11B 109.6 .
H11A C11 H11B 108.1 .
N1 C61 H61A 109.5 .
N1 C61 H61B 109.5 .
N1 C61 H61C 109.5 .
H61A C61 H61B 109.5 .
H61A C61 H61C 109.5 .
H61B C61 H61C 109.5 .
O2 C9 C10 109.0(6) .
O2 C9 H9A 109.9 .
O2 C9 H9B 109.9 .
C10 C9 H9A 109.9 .
C10 C9 H9B 109.9 .
H9A C9 H9B 108.3 .
F18 P3 F13 87.7(4) .
F16 P3 F18 90.6(3) .
F16 P3 F13 87.4(3) .
F14 P3 F18 87.6(3) .
F14 P3 F16 178.2(3) .
F14 P3 F13 92.2(4) .
F17 P3 F18 174.3(4) .
F17 P3 F16 89.1(3) .
F17 P3 F14 92.6(3) .
F17 P3 F13 86.6(3) .
F15 P3 F18 88.8(5) .
F15 P3 F16 88.9(4) .
F15 P3 F14 91.4(4) .
F15 P3 F13 174.8(5) .
F15 P3 F17 96.9(5) .
F12 P2 F8 91.1(5) .
F12 P2 F10 88.7(6) .
F12 P2 F9 89.6(4) .
F12 P2 F7 90.0(4) .
F12 P2 F11 177.4(5) .
F8 P2 F9 89.0(5) .
F8 P2 F7 91.9(5) .
F8 P2 F11 91.5(5) .
F10 P2 F8 177.3(5) .
F10 P2 F9 88.3(5) .
F10 P2 F7 90.9(5) .
F10 P2 F11 88.7(6) .
F9 P2 F11 90.4(4) .
F7 P2 F9 179.1(5) .
F7 P2 F11 90.0(4) .
O10 C3 C2 113.8(5) .
C4 C3 O10 124.9(5) .
C4 C3 C2 121.2(6) .
O6 C17 C18 115.4(5) .
O6 C17 C16 124.4(5) .
C16 C17 C18 120.2(6) .
O18 C73 C74 120.5(13) .
O18 C73 C72 119.7(15) .
C72 C73 C74 119.7(13) .
O17 C70 C69 120.2(14) .
O17 C70 C71 128.9(16) .
C71 C70 C69 110.9(13) .
C73 C74 H74A 109.5 .
C73 C74 H74B 109.5 .
C73 C74 H74C 109.5 .
H74A C74 H74B 109.5 .
H74A C74 H74C 109.5 .
H74B C74 H74C 109.5 .
C70 C69 H69A 109.5 .
C70 C69 H69B 109.5 .
C70 C69 H69C 109.5 .
H69A C69 H69B 109.5 .
H69A C69 H69C 109.5 .
H69B C69 H69C 109.5 .
C70 C71 H71A 109.5 .
C70 C71 H71B 109.5 .
C70 C71 H71C 109.5 .
H71A C71 H71B 109.5 .
H71A C71 H71C 109.5 .
H71B C71 H71C 109.5 .
C73 C72 H72A 109.5 .
C73 C72 H72B 109.5 .
C73 C72 H72C 109.5 .
H72A C72 H72B 109.5 .
H72A C72 H72C 109.5 .
H72B C72 H72C 109.5 .

loop_
_geom_bond_atom_site_label_1
_geom_bond_atom_site_label_2
_geom_bond_distance
_geom_bond_site_symmetry_2
P1 F4 1.584(4) .
P1 F2 1.589(4) .
P1 F6 1.553(5) .
P1 F5 1.558(5) .
P1 F1 1.565(5) .
P1 F3 1.535(5) .
O10 C28 1.441(7) .
O10 C3 1.376(7) .
O6 C21 1.418(7) .
O6 C17 1.363(7) .
O5 C15 1.361(6) .
O5 C14 1.427(8) .
O9 C26 1.391(7) .
O9 C27 1.399(8) .
O14 C43 1.143(7) .
C4 H4 0.9500 .
C4 C5 1.399(8) .
C4 C3 1.364(7) .
C2 H2 0.9500 .
C2 C1 1.373(8) .
C2 C3 1.381(8) .
O1 C1 1.383(7) .
O1 C7 1.431(7) .
O11 C30 1.368(6) .
O11 C29 1.395(7) .
C15 C20 1.381(7) .
C15 C16 1.400(8) .
O16 C50 1.350(7) .
O16 C48 1.373(7) .
N2 C59 1.326(8) .
N2 C58 1.334(8) .
N2 C62 1.479(8) .
O15 C43 1.414(8) .
O15 C44 1.409(8) .
O2 C8 1.404(8) .
O2 C9 1.410(7) .
C18 H18 0.9500 .
C18 C19 1.374(8) .
C18 C17 1.406(7) .
O8 C25 1.406(8) .
O8 C24 1.400(8) .
C5 C6 1.375(8) .
C5 C29 1.497(8) .
C56 C57 1.405(8) .
C56 C53 1.456(8) .
C56 C60 1.406(8) .
O4 C13 1.407(8) .
O4 C12 1.402(7) .
C37 H37 1.0000 .
C37 C41 1.580(8) .
C37 C36 1.464(9) .
C37 C38 1.530(7) .
C19 C20 1.409(8) .
C19 C50 1.506(7) .
C30 C31 1.342(9) .
C30 C35 1.386(9) .
O13 C36 1.163(7) .
O12 C36 1.397(7) .
O12 C34 1.431(8) .
C57 H57 0.9500 .
C57 C58 1.351(8) .
O3 C10 1.393(9) .
O3 C11 1.413(9) .
C20 H20 0.9500 .
C41 C45 1.509(7) .
C41 C40 1.528(8) .
C41 C42 1.532(8) .
C43 C40 1.497(9) .
C16 H16 0.9500 .
C16 C17 1.376(8) .
C1 C6 1.379(8) .
C45 C44 1.325(8) .
C45 C46 1.369(10) .
C33 C38 1.506(7) .
C33 C34 1.333(8) .
C33 C32 1.375(8) .
C40 H40 1.0000 .
C40 C38 1.578(8) .
C14 H14A 0.9900 .
C14 H14B 0.9900 .
C14 C13 1.504(9) .
N3 C67 1.313(9) .
N3 C63 1.341(10) .
N3 C68 1.494(9) .
O7 C22 1.423(8) .
O7 C23 1.344(9) .
C53 C52 1.411(9) .
C53 C54 1.384(8) .
C6 H6 0.9500 .
N1 C51 1.336(10) .
N1 C55 1.324(10) .
N1 C61 1.480(9) .
C59 H59 0.9500 .
C59 C60 1.334(8) .
C50 H50 0.9500 .
C48 C47 1.353(9) .
C48 C49 1.357(9) .
C38 C39 1.519(8) .
C29 H29A 0.9900 .
C29 H29B 0.9900 .
C28 H28A 0.9900 .
C28 H28B 0.9900 .
C28 C27 1.486(9) .
C31 H31 0.9500 .
C31 C32 1.394(8) .
C7 H7A 0.9900 .
C7 H7B 0.9900 .
C7 C8 1.500(9) .
C25 H25A 0.9900 .
C25 H25B 0.9900 .
C25 C26 1.513(10) .
C26 H26 0.9500 .
C60 H60 0.9500 .
C52 H52 0.9500 .
C52 C51 1.380(10) .
C24 H24A 0.9900 .
C24 H24B 0.9900 .
C24 C23 1.515(11) .
C58 H58 0.9500 .
C34 C35 1.375(8) .
C67 H67 0.9500 .
C67 C66 1.351(10) .
C44 C49 1.371(9) .
C65 C65 1.467(12) 2_566
C65 C64 1.382(10) .
C65 C66 1.368(9) .
C27 H27A 0.9900 .
C27 H27B 0.9900 .
C13 H13A 0.9900 .
C13 H13B 0.9900 .
C21 H21A 0.9900 .
C21 H21B 0.9900 .
C21 C22 1.504(10) .
C62 H62A 0.9800 .
C62 H62B 0.9800 .
C62 H62C 0.9800 .
C8 H8A 0.9900 .
C8 H8B 0.9900 .
C35 H35 0.9500 .
C47 H47 0.9500 .
C47 C46 1.375(9) .
C12 H12A 0.9900 .
C12 H12B 0.9900 .
C12 C11 1.496(11) .
C39 H39A 0.9800 .
C39 H39B 0.9800 .
C39 H39C 0.9800 .
C54 H54 0.9500 .
C54 C55 1.368(10) .
C64 H64 0.9500 .
C64 C63 1.359(11) .
C46 H46 0.9500 .
C22 H22A 0.9900 .
C22 H22B 0.9900 .
C42 H42A 0.9800 .
C42 H42B 0.9800 .
C42 H42C 0.9800 .
C32 H32 0.9500 .
C49 H49 0.9500 .
C51 H51 0.9500 .
C63 H63 0.9500 .
C55 H55 0.9500 .
C68 H68A 0.9800 .
C68 H68B 0.9800 .
C68 H68C 0.9800 .
C66 H66 0.9500 .
C23 H23A 0.9900 .
C23 H23B 0.9900 .
C10 H10A 0.9900 .
C10 H10B 0.9900 .
C10 C9 1.466(11) .
C11 H11A 0.9900 .
C11 H11B 0.9900 .
C61 H61A 0.9800 .
C61 H61B 0.9800 .
C61 H61C 0.9800 .
C9 H9A 0.9900 .
C9 H9B 0.9900 .
P3 F18 1.593(5) .
P3 F16 1.582(5) .
P3 F14 1.550(5) .
P3 F13 1.595(6) .
P3 F17 1.545(5) .
P3 F15 1.517(6) .
P2 F12 1.535(7) .
P2 F8 1.540(6) .
P2 F10 1.535(7) .
P2 F9 1.550(6) .
P2 F7 1.540(6) .
P2 F11 1.553(7) .
O18 C73 1.170(10) .
C73 C74 1.459(15) .
C73 C72 1.422(17) .
O17 C70 1.108(12) .
C70 C69 1.535(18) .
C70 C71 1.459(16) .
C74 H74A 0.9800 .
C74 H74B 0.9800 .
C74 H74C 0.9800 .
C69 H69A 0.9800 .
C69 H69B 0.9800 .
C69 H69C 0.9800 .
C71 H71A 0.9800 .
C71 H71B 0.9800 .
C71 H71C 0.9800 .
C72 H72A 0.9800 .
C72 H72B 0.9800 .
C72 H72C 0.9800 .

loop_
_geom_torsion_atom_site_label_1
_geom_torsion_atom_site_label_2
_geom_torsion_atom_site_label_3
_geom_torsion_atom_site_label_4
_geom_torsion
_geom_torsion_site_symmetry_1
O10 C28 C27 O9 75.2(7) .
O6 C21 C22 O7 75.4(7) .
O5 C15 C20 C19 178.9(5) .
O5 C15 C16 C17 -179.3(5) .
O5 C14 C13 O4 67.3(7) .
O14 C43 C40 C41 -145.3(7) .
O14 C43 C40 C38 105.3(8) .
C4 C5 C6 C1 0.6(9) .
C4 C5 C29 O11 0.3(8) .
C2 C1 C6 C5 0.4(9) .
O1 C1 C6 C5 -178.0(6) .
O1 C7 C8 O2 -70.2(7) .
O11 C30 C31 C32 -179.4(8) .
O11 C30 C35 C34 179.0(7) .
C15 O5 C14 C13 -176.8(5) .
C15 C16 C17 O6 177.9(5) .
C15 C16 C17 C18 0.9(8) .
O16 C48 C47 C46 179.4(8) .
O16 C48 C49 C44 177.8(7) .
N2 C59 C60 C56 0.4(10) .
O15 C43 C40 C41 20.5(8) .
O15 C43 C40 C38 -88.8(7) .
O15 C44 C49 C48 -163.8(7) .
C18 C19 C20 C15 -0.4(8) .
C18 C19 C50 O16 -21.0(8) .
O8 C25 C26 O9 -72.3(7) .
O8 C24 C23 O7 61.0(9) .
C5 C4 C3 O10 -178.3(5) .
C5 C4 C3 C2 0.7(9) .
C56 C57 C58 N2 -0.7(9) .
C56 C53 C52 C51 180.0(6) .
C56 C53 C54 C55 -179.2(6) .
O4 C12 C11 O3 68.0(8) .
C37 C41 C45 C44 120.9(7) .
C37 C41 C45 C46 -58.9(8) .
C37 C41 C40 C43 -143.2(5) .
C37 C41 C40 C38 -19.0(3) .
C19 C18 C17 O6 -177.5(5) .
C19 C18 C17 C16 -0.3(8) .
C30 O11 C29 C5 170.2(6) .
C30 C31 C32 C33 0.6(14) .
O12 C34 C35 C30 -167.9(7) .
C57 C56 C53 C52 15.5(8) .
C57 C56 C53 C54 -165.2(6) .
C57 C56 C60 C59 1.0(8) .
O3 C10 C9 O2 -63.4(9) .
C20 C15 C16 C17 -1.4(8) .
C20 C19 C50 O16 156.4(6) .
C41 C37 C36 O13 101.2(8) .
C41 C37 C36 O12 -93.5(7) .
C41 C37 C38 C33 94.7(5) .
C41 C37 C38 C40 -19.0(4) .
C41 C37 C38 C39 -134.9(5) .
C41 C45 C44 O15 -12.1(10) .
C41 C45 C44 C49 179.7(7) .
C41 C45 C46 C47 177.0(8) .
C41 C40 C38 C37 19.7(4) .
C41 C40 C38 C33 -91.2(5) .
C41 C40 C38 C39 136.5(5) .
C43 O15 C44 C45 -1.0(11) .
C43 O15 C44 C49 168.3(7) .
C43 C40 C38 C37 144.9(5) .
C43 C40 C38 C33 34.0(7) .
C43 C40 C38 C39 -98.3(6) .
C16 C15 C20 C19 1.1(8) .
C1 C2 C3 O10 179.4(5) .
C1 C2 C3 C4 0.3(9) .
C1 O1 C7 C8 178.9(5) .
C45 C41 C40 C43 -30.4(7) .
C45 C41 C40 C38 93.7(5) .
C45 C44 C49 C48 5.0(14) .
C33 C34 C35 C30 0.0(13) .
C40 C41 C45 C44 26.6(8) .
C40 C41 C45 C46 -153.3(7) .
C14 O5 C15 C20 -2.8(8) .
C14 O5 C15 C16 175.1(5) .
N3 C67 C66 C65 0.3(13) .
C53 C56 C57 C58 175.6(5) .
C53 C56 C60 C59 -175.5(6) .
C53 C52 C51 N1 -2.1(11) .
C53 C54 C55 N1 0.5(11) .
C6 C5 C29 O11 -179.2(6) .
C59 N2 C58 C57 2.1(9) .
C50 O16 C48 C47 -148.0(8) .
C50 O16 C48 C49 28.1(11) .
C50 C19 C20 C15 -177.9(5) .
C36 C37 C41 C45 34.5(7) .
C36 C37 C41 C40 144.7(5) .
C36 C37 C41 C42 -96.0(6) .
C36 C37 C38 C33 -27.8(7) .
C36 C37 C38 C40 -141.5(5) .
C36 C37 C38 C39 102.6(6) .
C36 O12 C34 C33 -4.9(11) .
C36 O12 C34 C35 163.5(7) .
C48 O16 C50 C19 -179.5(6) .
C48 C47 C46 C45 1.6(16) .
C38 C37 C41 C45 -90.6(5) .
C38 C37 C41 C40 19.6(4) .
C38 C37 C41 C42 138.9(5) .
C38 C37 C36 O13 -150.5(7) .
C38 C37 C36 O12 14.9(8) .
C38 C33 C34 O12 -11.4(10) .
C38 C33 C34 C35 -178.6(7) .
C38 C33 C32 C31 178.3(7) .
C29 O11 C30 C31 17.7(11) .
C29 O11 C30 C35 -163.0(7) .
C29 C5 C6 C1 -179.9(6) .
C28 O10 C3 C4 -6.1(9) .
C28 O10 C3 C2 174.8(5) .
C31 C30 C35 C34 -1.6(12) .
C7 O1 C1 C2 -175.7(5) .
C7 O1 C1 C6 2.8(9) .
C25 O8 C24 C23 160.9(6) .
C26 O9 C27 C28 -83.2(7) .
C60 C56 C57 C58 -0.9(8) .
C60 C56 C53 C52 -168.2(6) .
C60 C56 C53 C54 11.2(8) .
C52 C53 C54 C55 0.2(9) .
C24 O8 C25 C26 -174.2(6) .
C58 N2 C59 C60 -2.0(9) .
C34 O12 C36 C37 2.8(10) .
C34 O12 C36 O13 170.0(7) .
C34 C33 C38 C37 26.4(8) .
C34 C33 C38 C40 121.2(7) .
C34 C33 C38 C39 -105.6(7) .
C34 C33 C32 C31 -2.1(12) .
C67 N3 C63 C64 2.9(14) .
C44 O15 C43 O14 164.0(7) .
C44 O15 C43 C40 -3.5(9) .
C44 C45 C46 C47 -2.9(13) .
C65 C65 C64 C63 -177.2(9) 2_566
C65 C65 C66 C67 177.9(8) 2_566
C65 C64 C63 N3 -1.4(15) .
C27 O9 C26 C25 -168.5(6) .
C13 O4 C12 C11 171.2(6) .
C21 O6 C17 C18 -168.2(5) .
C21 O6 C17 C16 14.6(8) .
C62 N2 C59 C60 178.6(6) .
C62 N2 C58 C57 -178.5(6) .
C8 O2 C9 C10 175.3(7) .
C35 C30 C31 C32 1.3(13) .
C47 C48 C49 C44 -6.1(13) .
C12 O4 C13 C14 -179.4(6) .
C54 C53 C52 C51 0.6(9) .
C64 C65 C66 C67 1.1(11) .
C46 C45 C44 O15 167.9(7) .
C46 C45 C44 C49 -0.4(12) .
C22 O7 C23 C24 169.2(6) .
C42 C41 C45 C44 -107.9(7) .
C42 C41 C45 C46 72.2(9) .
C42 C41 C40 C43 101.4(6) .
C42 C41 C40 C38 -134.5(5) .
C32 C33 C38 C37 -154.0(6) .
C32 C33 C38 C40 -59.2(7) .
C32 C33 C38 C39 74.1(8) .
C32 C33 C34 O12 168.9(7) .
C32 C33 C34 C35 1.7(12) .
C49 C48 C47 C46 3.0(14) .
C51 N1 C55 C54 -1.9(11) .
C63 N3 C67 C66 -2.3(13) .
C55 N1 C51 C52 2.7(11) .
C68 N3 C67 C66 -178.7(7) .
C68 N3 C63 C64 179.4(8) .
C66 C65 C64 C63 -0.5(13) .
C23 O7 C22 C21 82.6(8) .
C10 O3 C11 C12 -175.9(6) .
C11 O3 C10 C9 178.6(6) .
C61 N1 C51 C52 179.5(7) .
C61 N1 C55 C54 -178.7(7) .
C9 O2 C8 C7 179.3(6) .
C3 O10 C28 C27 -179.0(5) .
C3 C4 C5 C6 -1.1(9) .
C3 C4 C5 C29 179.4(6) .
C3 C2 C1 O1 177.7(5) .
C3 C2 C1 C6 -0.8(9) .
C17 O6 C21 C22 -179.0(5) .
C17 C18 C19 C20 0.0(8) .
C17 C18 C19 C50 177.3(5) .
